data_7046792
loop_
_publ_author_name
'Robles-Mar\'in, Elvis'
'Mondrag\'on, Alexander'
'Mart\'inez-Alanis, Paulina R'
'Aull\'on, Gabriel'
'Flores-Alamo, Marcos'
'Castillo, Ivan'

_publ_section_title
;
 Easily reduced bis-pincer (NS<sub>2</sub>)<sub>2</sub>molybdenum(iv) to
 (NHS<sub>2</sub>)<sub>2</sub>Mo(ii) by alcohols vs. redox-inert
 (NS<sub>2</sub>)(NHS<sub>2</sub>)iron(iii) complexes.
;
_journal_issue 32
_journal_name_full 'Dalton transactions (Cambridge, England : 2003)'
_journal_page_first 10932
_journal_page_last 10940
_journal_paper_doi 10.1039/c8dt01562g
_journal_volume 47
_journal_year 2018
_chemical_formula_moiety 'C72 H58 F24 Mo N2 S4'
_chemical_formula_sum 'C72 H58 F24 Mo N2 S4'
_chemical_formula_weight 1631.38
_space_group_IT_number 14
_space_group_name_Hall '-P 2ybc'
_space_group_name_H-M_alt 'P 1 21/c 1'
_symmetry_cell_setting monoclinic
_symmetry_Int_Tables_number 14
_symmetry_space_group_name_Hall '-P 2ybc'
_symmetry_space_group_name_H-M 'P 1 21/c 1'
_atom_sites_solution_hydrogens mixed
_audit_conform_dict_location ftp://ftp.iucr.org/pub/cif_core.dic
_audit_conform_dict_name cif_core.dic
_audit_conform_dict_version 2.4.3
_audit_creation_date 2017-05-11T18:37:08-00:00
_audit_creation_method 'WinGX routine CIF_UPDATE'
_audit_update_record
;
2017-06-02 deposited with the CCDC.
2018-06-21 downloaded from the CCDC.
;
_cell_angle_alpha 90
_cell_angle_beta 97.138(4)
_cell_angle_gamma 90
_cell_formula_units_Z 2
_cell_length_a 10.7875(5)
_cell_length_b 13.7818(7)
_cell_length_c 23.5674(10)
_cell_measurement_reflns_used 5180
_cell_measurement_temperature 130(2)
_cell_measurement_theta_max 29.4455
_cell_measurement_theta_min 3.3767
_cell_volume 3476.6(3)
_computing_cell_refinement
;
        CrysAlisPro, Agilent Technologies,
        Version 1.171.36.32 (release 02-08-2013 CrysAlis171 .NET)
        (compiled Aug  2 2013,16:46:58)
;
_computing_data_collection
;
        CrysAlisPro, Agilent Technologies,
        Version 1.171.36.32 (release 02-08-2013 CrysAlis171 .NET)
        (compiled Aug  2 2013,16:46:58)
;
_computing_data_reduction
;
        CrysAlisPro, Agilent Technologies,
        Version 1.171.36.32 (release 02-08-2013 CrysAlis171 .NET)
        (compiled Aug  2 2013,16:46:58)
;
_computing_molecular_graphics
;
          'Ortep-3 for Windows (Farrugia, 1997)'
      L. J. Farrugia, J. Appl. Crystallogr., 1997, 30, 565.
;
_computing_publication_material
;    
        'WinGX publication routines (Farrugia, 1999)'                 
    L. J. Farrugia, J. Appl. Crystallogr., 1999, 32, 837-838.
;
_computing_structure_refinement
;
      'SHELXL-2014 (Sheldrick, 2015)'
      Sheldrick, G. M. (2015). Acta Cryst. C71, 3--8.
;
_computing_structure_solution
;
      'SHELXT (Sheldrick, 2015)'
      Sheldrick, G. M. (2015). Acta Cryst. A71, 3--8.
;
_diffrn_ambient_temperature 130(2)
_diffrn_detector_area_resol_mean 10.4685
_diffrn_measured_fraction_theta_full 0.998
_diffrn_measured_fraction_theta_max 0.998
_diffrn_measurement_device_type 'Xcalibur, Atlas, Gemini'
_diffrn_measurement_method '\w scans'
_diffrn_orient_matrix_UB_11 -0.0658329
_diffrn_orient_matrix_UB_12 0.0043927
_diffrn_orient_matrix_UB_13 -0.0023243
_diffrn_orient_matrix_UB_21 -0.0055806
_diffrn_orient_matrix_UB_22 -0.0513422
_diffrn_orient_matrix_UB_23 0.0006751
_diffrn_orient_matrix_UB_31 0.0032922
_diffrn_orient_matrix_UB_32 0.001494
_diffrn_orient_matrix_UB_33 0.0302364
_diffrn_radiation_monochromator graphite
_diffrn_radiation_type MoK\a
_diffrn_radiation_wavelength 0.71073
_diffrn_reflns_av_R_equivalents 0.0565
_diffrn_reflns_av_unetI/netI 0.0949
_diffrn_reflns_Laue_measured_fraction_full 0.998
_diffrn_reflns_Laue_measured_fraction_max 0.998
_diffrn_reflns_limit_h_max 12
_diffrn_reflns_limit_h_min -12
_diffrn_reflns_limit_k_max 16
_diffrn_reflns_limit_k_min -14
_diffrn_reflns_limit_l_max 27
_diffrn_reflns_limit_l_min -28
_diffrn_reflns_number 20443
_diffrn_reflns_point_group_measured_fraction_full 0.998
_diffrn_reflns_point_group_measured_fraction_max 0.998
_diffrn_reflns_theta_full 25.242
_diffrn_reflns_theta_max 25.348
_diffrn_reflns_theta_min 3.377
_exptl_absorpt_coefficient_mu 0.418
_exptl_absorpt_correction_T_max 0.951
_exptl_absorpt_correction_T_min 0.88
_exptl_absorpt_correction_type analytical
_exptl_absorpt_process_details
;
        CrysAlisPro, Agilent Technologies,
        Version 1.171.36.32 (release 02-08-2013 CrysAlis171 .NET)
        (compiled Aug  2 2013,16:46:58)
Analytical numeric absorption correction using a multifaceted crystal
                        model based on expressions derived by R.C. Clark & J.S.
        (Clark, R. C. & Reid, J. S. (1995). Acta Cryst. A51, 887-897)
;
_exptl_crystal_colour yellow
_exptl_crystal_density_diffrn 1.558
_exptl_crystal_description plate
_exptl_crystal_F_000 1652
_exptl_crystal_size_max 0.55
_exptl_crystal_size_mid 0.27
_exptl_crystal_size_min 0.12
_refine_diff_density_max 3.283
_refine_diff_density_min -1.063
_refine_diff_density_rms 0.154
_refine_ls_extinction_coef 0.0073(12)
_refine_ls_extinction_expression Fc^*^=kFc[1+0.001xFc^2^\l^3^/sin(2\q)]^-1/4^
_refine_ls_extinction_method 'SHELXL-2016/6 (Sheldrick 2016)'
_refine_ls_goodness_of_fit_ref 1.05
_refine_ls_hydrogen_treatment constr
_refine_ls_matrix_type full
_refine_ls_number_parameters 441
_refine_ls_number_reflns 6340
_refine_ls_number_restraints 7
_refine_ls_restrained_S_all 1.05
_refine_ls_R_factor_all 0.1019
_refine_ls_R_factor_gt 0.0792
_refine_ls_shift/su_max 0
_refine_ls_shift/su_mean 0
_refine_ls_structure_factor_coef Fsqd
_refine_ls_weighting_details 'w=1/[\s^2^(Fo^2^)+(0.1303P)^2^+16.0985P] where P=(Fo^2^+2Fc^2^)/3'
_refine_ls_weighting_scheme calc
_refine_ls_wR_factor_gt 0.2153
_refine_ls_wR_factor_ref 0.2395
_reflns_Friedel_coverage 0
_reflns_number_gt 4858
_reflns_number_total 6340
_reflns_threshold_expression 'I > 2\s(I)'
_cod_data_source_file c8dt01562g2.cif
_cod_data_source_block pinzamo
_cod_depositor_comments 'Adding full bibliography for 7046791--7046793.cif.'
_cod_original_sg_symbol_H-M 'P 21/c'
_cod_database_code 7046792
_shelx_estimated_absorpt_t_min 0.803
_shelx_estimated_absorpt_t_max 0.952

loop_
_symmetry_equiv_pos_as_xyz
'x, y, z'
'-x, y+1/2, -z+1/2'
'-x, -y, -z'
'x, -y-1/2, z-1/2'

loop_
_atom_site_label
_atom_site_type_symbol
_atom_site_fract_x
_atom_site_fract_y
_atom_site_fract_z
_atom_site_U_iso_or_equiv
_atom_site_adp_type
_atom_site_occupancy
_atom_site_site_symmetry_order
_atom_site_calc_flag
_atom_site_refinement_flags_posn
_atom_site_refinement_flags_adp
_atom_site_refinement_flags_occupancy
_atom_site_disorder_assembly
_atom_site_disorder_group
C1 C 0.0794(6) -0.1484(5) 0.1115(3) 0.0312(13) Uani 1 1 d . . . . .
C2 C 0.1287(6) -0.2141(5) 0.0752(3) 0.0336(14) Uani 1 1 d . . . . .
C3 C 0.0709(6) -0.2266(5) 0.0140(3) 0.0347(14) Uani 1 1 d . . . . .
H3A H -0.021131 -0.228143 0.012648 0.042 Uiso 1 1 calc R U . . .
H3B H 0.097808 -0.289636 -0.000497 0.042 Uiso 1 1 calc R U . . .
C4 C 0.2339(6) -0.2683(5) 0.0956(3) 0.0368(15) Uani 1 1 d . . . . .
H4 H 0.264707 -0.314835 0.071159 0.044 Uiso 1 1 calc R U . . .
C5 C 0.2950(6) -0.2563(5) 0.1505(3) 0.0398(16) Uani 1 1 d . . . . .
C6 C 0.2454(6) -0.1891(5) 0.1861(3) 0.0379(15) Uani 1 1 d . . . . .
H6 H 0.285238 -0.179842 0.223962 0.045 Uiso 1 1 calc R U . . .
C7 C 0.1387(6) -0.1357(5) 0.1671(3) 0.0333(14) Uani 1 1 d . . . . .
C8 C 0.0942(6) -0.0635(5) 0.2078(2) 0.0340(14) Uani 1 1 d . . . . .
C9 C -0.0283(6) -0.0662(5) 0.2215(3) 0.0372(15) Uani 1 1 d . . . . .
H9 H -0.085569 -0.113083 0.204232 0.045 Uiso 1 1 calc R U . . .
C10 C -0.0659(7) -0.0003(5) 0.2603(3) 0.0412(16) Uani 1 1 d . . . . .
C11 C -0.1983(8) -0.0032(6) 0.2735(3) 0.0484(19) Uani 1 1 d . . . . .
C12 C 0.0149(7) 0.0688(6) 0.2859(3) 0.0451(17) Uani 1 1 d . . . . .
H12 H -0.011515 0.112791 0.31303 0.054 Uiso 1 1 calc R U . . .
C13 C 0.1335(8) 0.0727(6) 0.2716(3) 0.0477(18) Uani 1 1 d . . . . .
C14 C 0.2221(9) 0.1472(7) 0.2966(4) 0.059(2) Uani 1 1 d . . . . .
C15 C 0.1748(7) 0.0069(5) 0.2327(3) 0.0399(16) Uani 1 1 d . . . . .
H15 H 0.257894 0.010656 0.22346 0.048 Uiso 1 1 calc R U . . .
C16 C 0.4137(7) -0.3101(6) 0.1699(3) 0.0489(18) Uani 1 1 d . . . . .
H16A H 0.399705 -0.37989 0.164495 0.073 Uiso 1 1 calc R U . . .
H16B H 0.439636 -0.296624 0.210483 0.073 Uiso 1 1 calc R U . . .
H16C H 0.479262 -0.288776 0.147422 0.073 Uiso 1 1 calc R U . . .
C17 C 0.2943(6) 0.0443(5) -0.0078(3) 0.0343(14) Uani 1 1 d . . . . .
C18 C 0.2966(6) -0.0428(5) -0.0395(3) 0.0322(14) Uani 1 1 d . . . . .
C19 C 0.2448(6) -0.1356(5) -0.0174(3) 0.0338(14) Uani 1 1 d . . . . .
H19A H 0.280476 -0.19086 -0.036797 0.041 Uiso 1 1 calc R U . . .
H19B H 0.275057 -0.140978 0.023893 0.041 Uiso 1 1 calc R U . . .
C20 C 0.3571(6) -0.0437(5) -0.0880(3) 0.0367(15) Uani 1 1 d . . . . .
H20 H 0.35486 -0.101244 -0.110279 0.044 Uiso 1 1 calc R U . . .
C21 C 0.4212(6) 0.0371(6) -0.1054(3) 0.0404(16) Uani 1 1 d . . . . .
C22 C 0.4186(6) 0.1211(6) -0.0729(3) 0.0410(16) Uani 1 1 d . . . . .
H22 H 0.461565 0.176944 -0.083672 0.049 Uiso 1 1 calc R U . . .
C23 C 0.3554(6) 0.1260(5) -0.0252(3) 0.0352(15) Uani 1 1 d . . . . .
C1A C 0.3530(6) 0.2207(4) 0.0055(2) 0.0391(16) Uani 1 1 d G . . . .
C2A C 0.4099(6) 0.2302(3) 0.06150(19) 0.0416(16) Uani 1 1 d G . . A .
H2A H 0.446371 0.175273 0.081393 0.05 Uiso 1 1 calc R U . . .
C3A C 0.4134(6) 0.3202(4) 0.0884(2) 0.0469(18) Uani 1 1 d G . . A .
C4A C 0.3600(16) 0.4006(4) 0.0593(5) 0.063(3) Uani 0.5 1 d DG U P A 1
H4A H 0.362383 0.462025 0.077616 0.075 Uiso 0.5 1 d R U P A 1
C5A C 0.303(2) 0.3911(6) 0.0033(5) 0.067(2) Uani 0.5 1 d G . P A 1
C6A C 0.2996(15) 0.3011(7) -0.0236(3) 0.067(2) Uani 0.5 1 d G . P A 1
H6A H 0.260719 0.294625 -0.06181 0.081 Uiso 0.5 1 calc R U P A 1
C7A C 0.247(2) 0.4757(17) -0.0251(8) 0.067(2) Uani 0.5 1 d D . P A 1
F1A F 0.1341(16) 0.5121(11) 0.0127(7) 0.0960(14) Uani 0.5 1 d . . P A 1
F2A F 0.3139(14) 0.5568(10) -0.0178(6) 0.0960(14) Uani 0.5 1 d . . P A 1
F3A F 0.1916(16) 0.4674(11) -0.0743(6) 0.0960(14) Uani 0.5 1 d . . P A 1
C4B C 0.350(2) 0.4001(13) 0.0611(9) 0.063(3) Uani 0.5 1 d . U P A 2
H4B H 0.349718 0.460777 0.080315 0.075 Uiso 0.5 1 calc R U P A 2
C5B C 0.289(3) 0.3905(14) 0.0079(9) 0.067(2) Uani 0.5 1 d . . P A 2
C6B C 0.294(3) 0.3001(14) -0.0198(8) 0.067(2) Uani 0.5 1 d . . P A 2
H6B H 0.254359 0.293978 -0.057983 0.081 Uiso 0.5 1 d R U P A 2
C7B C 0.195(2) 0.4721(18) -0.0224(9) 0.067(2) Uani 0.5 1 d . . P A 2
F1B F 0.2860(15) 0.5220(10) -0.0523(6) 0.0960(14) Uani 0.5 1 d . . P A 2
F2B F 0.1151(15) 0.4390(10) -0.0614(6) 0.0960(14) Uani 0.5 1 d . . P A 2
F3B F 0.1841(16) 0.5354(12) 0.0073(7) 0.0960(14) Uani 0.5 1 d . . P A 2
C8A C 0.4801(8) 0.3306(7) 0.1457(4) 0.059(2) Uani 1 1 d . . . . .
F4A F 0.4656(15) 0.2574(11) 0.1818(6) 0.0960(14) Uani 0.5 1 d . . P A 1
F6A F 0.478(3) 0.4087(15) 0.1733(9) 0.0960(14) Uani 0.5 1 d . . P A 1
F5A F 0.6057(16) 0.3327(10) 0.1419(6) 0.0960(14) Uani 0.5 1 d . . P A 1
F4B F 0.4158(15) 0.2862(11) 0.1845(6) 0.0960(14) Uani 0.5 1 d . . P A 2
F5B F 0.5918(16) 0.2872(10) 0.1542(6) 0.0960(14) Uani 0.5 1 d . . P A 2
F6B F 0.474(3) 0.4273(15) 0.1645(9) 0.0960(14) Uani 0.5 1 d . . P A 2
C36 C 0.4941(7) 0.0322(7) -0.1560(3) 0.0508(19) Uani 1 1 d . . . . .
H36A H 0.583528 0.038629 -0.142717 0.076 Uiso 1 1 calc R U . . .
H36B H 0.467658 0.08496 -0.182587 0.076 Uiso 1 1 calc R U . . .
H36C H 0.478575 -0.030305 -0.175404 0.076 Uiso 1 1 calc R U . . .
C37 C -0.0595(6) 0.1682(5) 0.0863(3) 0.0343(14) Uani 1 1 d . . . . .
H37A H 0.032275 0.159411 0.091339 0.041 Uiso 1 1 calc R U . . .
H37B H -0.094567 0.118627 0.110183 0.041 Uiso 1 1 calc R U . . .
C38 C -0.0872(7) 0.2677(5) 0.1101(3) 0.0427(17) Uani 1 1 d . . . . .
H38 H -0.164083 0.294639 0.087495 0.051 Uiso 1 1 calc R U . . .
C39 C -0.1114(8) 0.2550(6) 0.1724(3) 0.055(2) Uani 1 1 d . . . . .
H39A H -0.182648 0.211314 0.173902 0.082 Uiso 1 1 calc R U . . .
H39B H -0.129992 0.318218 0.18834 0.082 Uiso 1 1 calc R U . . .
H39C H -0.037133 0.227229 0.194687 0.082 Uiso 1 1 calc R U . . .
C40 C 0.0201(8) 0.3393(6) 0.1081(3) 0.055(2) Uani 1 1 d . . . . .
H40A H 0.094875 0.314803 0.131573 0.082 Uiso 1 1 calc R U . . .
H40B H -0.003123 0.402336 0.122871 0.082 Uiso 1 1 calc R U . . .
H40C H 0.037444 0.346785 0.068466 0.082 Uiso 1 1 calc R U . . .
F1 F -0.2061(5) 0.0166(4) 0.3285(2) 0.0692(15) Uani 1 1 d . . . . .
F2 F -0.2690(5) 0.0637(4) 0.2432(2) 0.0736(16) Uani 1 1 d . . . . .
F3 F -0.2533(5) -0.0875(4) 0.2621(3) 0.0867(18) Uani 1 1 d . . . . .
F4 F 0.3156(7) 0.1072(6) 0.3335(3) 0.1117(17) Uani 1 1 d . . . . .
F5 F 0.2797(7) 0.1943(5) 0.2607(3) 0.1117(17) Uani 1 1 d . . . . .
F6 F 0.1740(6) 0.2108(4) 0.3296(3) 0.0919(19) Uani 1 1 d . . . . .
Mo1 Mo 0 0 0 0.0137(2) Uani 1 2 d S . P . .
N1 N -0.1065(5) 0.1465(4) 0.0248(2) 0.0328(12) Uani 1 1 d . . . . .
S1 S -0.05893(14) -0.08251(12) 0.08755(6) 0.0324(4) Uani 1 1 d . . . . .
S2 S 0.20851(14) 0.04789(12) 0.05219(6) 0.0322(4) Uani 1 1 d . . . . .

loop_
_atom_site_aniso_label
_atom_site_aniso_U_11
_atom_site_aniso_U_22
_atom_site_aniso_U_33
_atom_site_aniso_U_23
_atom_site_aniso_U_13
_atom_site_aniso_U_12
C1 0.030(3) 0.029(3) 0.035(3) 0.006(3) 0.003(2) 0.002(3)
C2 0.038(4) 0.031(3) 0.032(3) 0.002(3) 0.004(3) -0.002(3)
C3 0.042(4) 0.028(3) 0.035(3) -0.001(3) 0.009(3) 0.004(3)
C4 0.044(4) 0.029(3) 0.038(3) 0.004(3) 0.009(3) 0.010(3)
C5 0.035(4) 0.040(4) 0.045(4) 0.011(3) 0.004(3) 0.004(3)
C6 0.033(3) 0.045(4) 0.035(3) 0.005(3) 0.001(3) 0.001(3)
C7 0.026(3) 0.037(4) 0.037(3) 0.005(3) 0.005(2) -0.003(3)
C8 0.038(4) 0.037(4) 0.025(3) 0.005(3) 0.000(2) 0.001(3)
C9 0.037(4) 0.041(4) 0.034(3) 0.005(3) 0.005(3) 0.001(3)
C10 0.040(4) 0.043(4) 0.041(4) 0.002(3) 0.009(3) 0.004(3)
C11 0.044(4) 0.051(5) 0.051(4) 0.001(3) 0.012(3) 0.010(4)
C12 0.050(4) 0.046(4) 0.038(4) -0.002(3) 0.002(3) 0.002(3)
C13 0.054(5) 0.051(5) 0.036(4) 0.002(3) 0.001(3) -0.003(4)
C14 0.069(6) 0.059(6) 0.051(5) 0.000(4) 0.010(4) -0.019(5)
C15 0.037(4) 0.047(4) 0.036(3) 0.003(3) 0.005(3) 0.001(3)
C16 0.037(4) 0.054(5) 0.055(4) 0.012(4) 0.003(3) 0.008(3)
C17 0.025(3) 0.041(4) 0.036(3) 0.003(3) 0.000(2) 0.007(3)
C18 0.027(3) 0.037(4) 0.032(3) -0.001(3) 0.000(2) 0.008(3)
C19 0.031(3) 0.033(4) 0.037(3) 0.000(3) 0.003(3) 0.010(3)
C20 0.027(3) 0.041(4) 0.042(4) -0.001(3) 0.004(3) 0.008(3)
C21 0.032(4) 0.048(4) 0.041(4) 0.002(3) 0.003(3) 0.001(3)
C22 0.032(4) 0.048(4) 0.043(4) 0.008(3) 0.003(3) -0.002(3)
C23 0.029(3) 0.037(4) 0.039(3) 0.005(3) 0.001(3) 0.002(3)
C1A 0.035(4) 0.034(4) 0.049(4) 0.004(3) 0.006(3) -0.004(3)
C2A 0.035(4) 0.046(4) 0.043(4) -0.002(3) 0.002(3) 0.001(3)
C3A 0.040(4) 0.048(5) 0.053(4) -0.007(4) 0.007(3) -0.002(3)
C4A 0.081(7) 0.039(5) 0.069(5) -0.013(4) 0.012(5) -0.009(4)
C5A 0.105(6) 0.043(3) 0.053(3) -0.001(2) 0.008(4) 0.010(3)
C6A 0.105(6) 0.043(3) 0.053(3) -0.001(2) 0.008(4) 0.010(3)
C7A 0.105(6) 0.043(3) 0.053(3) -0.001(2) 0.008(4) 0.010(3)
F1A 0.115(4) 0.076(3) 0.090(3) -0.005(2) -0.016(2) 0.017(3)
F2A 0.115(4) 0.076(3) 0.090(3) -0.005(2) -0.016(2) 0.017(3)
F3A 0.115(4) 0.076(3) 0.090(3) -0.005(2) -0.016(2) 0.017(3)
C4B 0.081(7) 0.039(5) 0.069(5) -0.013(4) 0.012(5) -0.009(4)
C5B 0.105(6) 0.043(3) 0.053(3) -0.001(2) 0.008(4) 0.010(3)
C6B 0.105(6) 0.043(3) 0.053(3) -0.001(2) 0.008(4) 0.010(3)
C7B 0.105(6) 0.043(3) 0.053(3) -0.001(2) 0.008(4) 0.010(3)
F1B 0.115(4) 0.076(3) 0.090(3) -0.005(2) -0.016(2) 0.017(3)
F2B 0.115(4) 0.076(3) 0.090(3) -0.005(2) -0.016(2) 0.017(3)
F3B 0.115(4) 0.076(3) 0.090(3) -0.005(2) -0.016(2) 0.017(3)
C8A 0.050(5) 0.051(5) 0.074(6) -0.013(4) 0.004(4) 0.006(4)
F4A 0.115(4) 0.076(3) 0.090(3) -0.005(2) -0.016(2) 0.017(3)
F6A 0.115(4) 0.076(3) 0.090(3) -0.005(2) -0.016(2) 0.017(3)
F5A 0.115(4) 0.076(3) 0.090(3) -0.005(2) -0.016(2) 0.017(3)
F4B 0.115(4) 0.076(3) 0.090(3) -0.005(2) -0.016(2) 0.017(3)
F5B 0.115(4) 0.076(3) 0.090(3) -0.005(2) -0.016(2) 0.017(3)
F6B 0.115(4) 0.076(3) 0.090(3) -0.005(2) -0.016(2) 0.017(3)
C36 0.035(4) 0.066(5) 0.054(4) -0.003(4) 0.013(3) -0.006(4)
C37 0.041(4) 0.027(3) 0.034(3) -0.002(3) 0.002(3) 0.006(3)
C38 0.044(4) 0.044(4) 0.039(4) -0.005(3) 0.002(3) 0.005(3)
C39 0.067(5) 0.056(5) 0.041(4) -0.016(4) 0.007(4) 0.007(4)
C40 0.064(5) 0.048(5) 0.051(4) -0.010(4) 0.003(4) -0.009(4)
F1 0.060(3) 0.100(4) 0.051(3) -0.001(2) 0.022(2) 0.017(3)
F2 0.054(3) 0.102(4) 0.065(3) 0.009(3) 0.007(2) 0.027(3)
F3 0.055(3) 0.077(4) 0.137(5) -0.029(4) 0.046(3) -0.018(3)
F4 0.117(4) 0.106(4) 0.110(4) -0.017(3) 0.003(3) -0.054(3)
F5 0.117(4) 0.106(4) 0.110(4) -0.017(3) 0.003(3) -0.054(3)
F6 0.094(4) 0.074(4) 0.105(4) -0.045(3) 0.002(3) -0.006(3)
Mo1 0.0131(4) 0.0143(4) 0.0135(3) 0.0004(2) 0.0005(2) 0.0030(2)
N1 0.032(3) 0.032(3) 0.034(3) 0.001(2) 0.004(2) 0.006(2)
S1 0.0297(8) 0.0363(9) 0.0312(8) 0.0052(6) 0.0046(6) 0.0062(7)
S2 0.0291(8) 0.0357(9) 0.0315(8) -0.0010(6) 0.0020(6) 0.0010(7)

loop_
_atom_type_symbol
_atom_type_description
_atom_type_scat_dispersion_real
_atom_type_scat_dispersion_imag
_atom_type_scat_source
C C 0.0033 0.0016 'International Tables Vol C Tables 4.2.6.8 and 6.1.1.4'
H H 0 0 'International Tables Vol C Tables 4.2.6.8 and 6.1.1.4'
F F 0.0171 0.0103 'International Tables Vol C Tables 4.2.6.8 and 6.1.1.4'
Mo Mo -1.6832 0.6857 'International Tables Vol C Tables 4.2.6.8 and 6.1.1.4'
N N 0.0061 0.0033 'International Tables Vol C Tables 4.2.6.8 and 6.1.1.4'
S S 0.1246 0.1234 'International Tables Vol C Tables 4.2.6.8 and 6.1.1.4'

loop_
_exptl_crystal_face_index_h
_exptl_crystal_face_index_k
_exptl_crystal_face_index_l
_exptl_crystal_face_perp_dist
-2 17 16 0.1372
2 -17 -16 0.1372
-1 17 -17 0.1626
1 -17 17 0.1626
15 2 -1 0.0616
-15 -2 1 0.0616

loop_
_geom_angle_atom_site_label_1
_geom_angle_atom_site_label_2
_geom_angle_atom_site_label_3
_geom_angle
_geom_angle_site_symmetry_1
_geom_angle_site_symmetry_3
C7 C1 C2 119.4(6) . .
C7 C1 S1 120.2(5) . .
C2 C1 S1 120.3(5) . .
C4 C2 C1 119.5(6) . .
C4 C2 C3 119.4(6) . .
C1 C2 C3 121.1(6) . .
C2 C3 N1 112.9(5) . 3
C2 C3 H3A 109 . .
N1 C3 H3A 109 3 .
C2 C3 H3B 109 . .
N1 C3 H3B 109 3 .
H3A C3 H3B 107.8 . .
C5 C4 C2 122.1(6) . .
C5 C4 H4 119 . .
C2 C4 H4 119 . .
C4 C5 C6 117.7(6) . .
C4 C5 C16 120.9(6) . .
C6 C5 C16 121.3(6) . .
C7 C6 C5 121.3(6) . .
C7 C6 H6 119.3 . .
C5 C6 H6 119.3 . .
C6 C7 C1 120.0(6) . .
C6 C7 C8 117.6(6) . .
C1 C7 C8 122.4(6) . .
C15 C8 C9 118.8(6) . .
C15 C8 C7 120.1(6) . .
C9 C8 C7 121.1(6) . .
C10 C9 C8 119.8(7) . .
C10 C9 H9 120.1 . .
C8 C9 H9 120.1 . .
C12 C10 C9 121.5(7) . .
C12 C10 C11 119.5(7) . .
C9 C10 C11 119.0(7) . .
F3 C11 F1 107.3(7) . .
F3 C11 F2 106.5(7) . .
F1 C11 F2 106.0(6) . .
F3 C11 C10 113.4(6) . .
F1 C11 C10 111.9(7) . .
F2 C11 C10 111.3(6) . .
C13 C12 C10 118.6(7) . .
C13 C12 H12 120.7 . .
C10 C12 H12 120.7 . .
C12 C13 C15 121.4(7) . .
C12 C13 C14 120.6(7) . .
C15 C13 C14 118.0(7) . .
F5 C14 F6 108.0(8) . .
F5 C14 F4 104.1(8) . .
F6 C14 F4 101.9(7) . .
F5 C14 C13 115.5(7) . .
F6 C14 C13 114.6(8) . .
F4 C14 C13 111.4(8) . .
C8 C15 C13 119.8(7) . .
C8 C15 H15 120.1 . .
C13 C15 H15 120.1 . .
C5 C16 H16A 109.5 . .
C5 C16 H16B 109.5 . .
H16A C16 H16B 109.5 . .
C5 C16 H16C 109.5 . .
H16A C16 H16C 109.5 . .
H16B C16 H16C 109.5 . .
C23 C17 C18 119.4(6) . .
C23 C17 S2 121.5(5) . .
C18 C17 S2 119.1(5) . .
C20 C18 C17 119.0(7) . .
C20 C18 C19 120.5(6) . .
C17 C18 C19 120.3(6) . .
N1 C19 C18 116.9(5) 3 .
N1 C19 H19A 108.1 3 .
C18 C19 H19A 108.1 . .
N1 C19 H19B 108.1 3 .
C18 C19 H19B 108.1 . .
H19A C19 H19B 107.3 . .
C18 C20 C21 122.3(7) . .
C18 C20 H20 118.8 . .
C21 C20 H20 118.8 . .
C22 C21 C20 117.2(6) . .
C22 C21 C36 121.4(7) . .
C20 C21 C36 121.4(7) . .
C23 C22 C21 122.2(7) . .
C23 C22 H22 118.9 . .
C21 C22 H22 118.9 . .
C22 C23 C17 119.8(6) . .
C22 C23 C1A 118.4(6) . .
C17 C23 C1A 121.7(6) . .
C6B C1A C2A 117.8(10) . .
C2A C1A C6A 120 . .
C6B C1A C23 121.5(9) . .
C2A C1A C23 120.7(5) . .
C6A C1A C23 119.2(5) . .
C3A C2A C1A 120 . .
C3A C2A H2A 120 . .
C1A C2A H2A 120 . .
C4A C3A C2A 120 . .
C2A C3A C4B 120.4(9) . .
C4A C3A C8A 120.3(6) . .
C2A C3A C8A 119.5(6) . .
C4B C3A C8A 120.1(9) . .
C3A C4A C5A 120 . .
C3A C4A H4A 120 . .
C5A C4A H4A 120 . .
C6A C5A C4A 120 . .
C6A C5A C7A 121.7(10) . .
C4A C5A C7A 118.3(10) . .
C5A C6A C1A 120 . .
C5A C6A H6A 120 . .
C1A C6A H6A 120 . .
F3A C7A F2A 112.9(18) . .
F3A C7A C5A 119(2) . .
F2A C7A C5A 115.8(17) . .
F3A C7A F1A 102.8(17) . .
F2A C7A F1A 95.6(16) . .
C5A C7A F1A 106.6(16) . .
C5B C4B C3A 120.0(15) . .
C5B C4B H4B 120 . .
C3A C4B H4B 120 . .
C4B C5B C6B 118.3(17) . .
C4B C5B C7B 123.2(17) . .
C6B C5B C7B 118.0(17) . .
C1A C6B C5B 123.2(16) . .
C1A C6B H6B 118.3 . .
C5B C6B H6B 118.5 . .
F3B C7B F2B 128(2) . .
F3B C7B F1B 93.6(19) . .
F2B C7B F1B 105.0(17) . .
F3B C7B C5B 111.8(19) . .
F2B C7B C5B 113.7(19) . .
F1B C7B C5B 96.9(18) . .
F6A C8A F4A 107.7(12) . .
F5B C8A F4B 102.8(11) . .
F6A C8A F5A 95.5(16) . .
F4A C8A F5A 104.6(11) . .
F5B C8A F6B 116.9(14) . .
F4B C8A F6B 99.5(14) . .
F6A C8A C3A 121.8(11) . .
F5B C8A C3A 115.3(9) . .
F4A C8A C3A 115.5(9) . .
F4B C8A C3A 110.2(9) . .
F5A C8A C3A 108.7(9) . .
F6B C8A C3A 110.4(10) . .
C21 C36 H36A 109.5 . .
C21 C36 H36B 109.5 . .
H36A C36 H36B 109.5 . .
C21 C36 H36C 109.5 . .
H36A C36 H36C 109.5 . .
H36B C36 H36C 109.5 . .
N1 C37 C38 118.4(5) . .
N1 C37 H37A 107.7 . .
C38 C37 H37A 107.7 . .
N1 C37 H37B 107.7 . .
C38 C37 H37B 107.7 . .
H37A C37 H37B 107.1 . .
C37 C38 C40 112.7(6) . .
C37 C38 C39 108.3(6) . .
C40 C38 C39 108.9(6) . .
C37 C38 H38 108.9 . .
C40 C38 H38 108.9 . .
C39 C38 H38 108.9 . .
C38 C39 H39A 109.5 . .
C38 C39 H39B 109.5 . .
H39A C39 H39B 109.5 . .
C38 C39 H39C 109.5 . .
H39A C39 H39C 109.5 . .
H39B C39 H39C 109.5 . .
C38 C40 H40A 109.5 . .
C38 C40 H40B 109.5 . .
H40A C40 H40B 109.5 . .
C38 C40 H40C 109.5 . .
H40A C40 H40C 109.5 . .
H40B C40 H40C 109.5 . .
N1 Mo1 N1 180 3 .
N1 Mo1 S1 90.18(13) 3 3
N1 Mo1 S1 89.82(13) . 3
N1 Mo1 S1 89.82(13) 3 .
N1 Mo1 S1 90.18(13) . .
S1 Mo1 S1 180 3 .
N1 Mo1 S2 85.10(13) 3 .
N1 Mo1 S2 94.90(13) . .
S1 Mo1 S2 88.89(5) 3 .
S1 Mo1 S2 91.11(5) . .
N1 Mo1 S2 94.90(13) 3 3
N1 Mo1 S2 85.10(13) . 3
S1 Mo1 S2 91.11(5) 3 3
S1 Mo1 S2 88.89(5) . 3
S2 Mo1 S2 180 . 3
C19 N1 C37 110.2(5) 3 .
C19 N1 C3 109.2(5) 3 3
C37 N1 C3 110.8(5) . 3
C19 N1 Mo1 112.7(4) 3 .
C37 N1 Mo1 106.5(3) . .
C3 N1 Mo1 107.4(3) 3 .
C1 S1 Mo1 101.8(2) . .
C17 S2 Mo1 97.2(2) . .

loop_
_geom_bond_atom_site_label_1
_geom_bond_atom_site_label_2
_geom_bond_distance
_geom_bond_site_symmetry_2
C1 C7 1.395(9) .
C1 C2 1.396(9) .
C1 S1 1.777(6) .
C2 C4 1.393(9) .
C2 C3 1.509(9) .
C3 N1 1.512(8) 3
C3 H3A 0.99 .
C3 H3B 0.99 .
C4 C5 1.387(10) .
C4 H4 0.95 .
C5 C6 1.399(10) .
C5 C16 1.501(9) .
C6 C7 1.393(9) .
C6 H6 0.95 .
C7 C8 1.501(9) .
C8 C15 1.384(10) .
C8 C9 1.400(9) .
C9 C10 1.384(10) .
C9 H9 0.95 .
C10 C12 1.379(10) .
C10 C11 1.500(11) .
C11 F3 1.317(10) .
C11 F1 1.337(9) .
C11 F2 1.344(9) .
C12 C13 1.365(11) .
C12 H12 0.95 .
C13 C15 1.400(10) .
C13 C14 1.475(11) .
C14 F5 1.287(10) .
C14 F6 1.320(10) .
C14 F4 1.364(11) .
C15 H15 0.95 .
C16 H16A 0.98 .
C16 H16B 0.98 .
C16 H16C 0.98 .
C17 C23 1.392(10) .
C17 C18 1.416(10) .
C17 S2 1.784(7) .
C18 C20 1.385(9) .
C18 C19 1.514(10) .
C19 N1 1.488(8) 3
C19 H19A 0.99 .
C19 H19B 0.99 .
C20 C21 1.399(11) .
C20 H20 0.95 .
C21 C22 1.390(11) .
C21 C36 1.509(10) .
C22 C23 1.386(9) .
C22 H22 0.95 .
C23 C1A 1.495(9) .
C1A C6B 1.37(2) .
C1A C2A 1.39 .
C1A C6A 1.39 .
C2A C3A 1.39 .
C2A H2A 0.95 .
C3A C4A 1.39 .
C3A C4B 1.41(2) .
C3A C8A 1.456(10) .
C4A C5A 1.39 .
C4A H4A 0.95 .
C5A C6A 1.39 .
C5A C7A 1.438(19) .
C6A H6A 0.95 .
C7A F3A 1.24(2) .
C7A F2A 1.33(3) .
C7A F1A 1.68(3) .
C4B C5B 1.35(2) .
C4B H4B 0.95 .
C5B C6B 1.41(2) .
C5B C7B 1.62(3) .
C6B H6B 0.95 .
C7B F3B 1.13(3) .
C7B F2B 1.27(3) .
C7B F1B 1.45(3) .
C8A F6A 1.26(2) .
C8A F5B 1.338(17) .
C8A F4A 1.342(18) .
C8A F4B 1.361(19) .
C8A F5A 1.370(18) .
C8A F6B 1.41(2) .
C36 H36A 0.98 .
C36 H36B 0.98 .
C36 H36C 0.98 .
C37 N1 1.505(8) .
C37 C38 1.526(9) .
C37 H37A 0.99 .
C37 H37B 0.99 .
C38 C40 1.527(11) .
C38 C39 1.532(10) .
C38 H38 1 .
C39 H39A 0.98 .
C39 H39B 0.98 .
C39 H39C 0.98 .
C40 H40A 0.98 .
C40 H40B 0.98 .
C40 H40C 0.98 .
Mo1 N1 2.429(5) 3
Mo1 N1 2.429(5) .
Mo1 S1 2.5061(15) 3
Mo1 S1 2.5061(15) .
Mo1 S2 2.5140(15) .
Mo1 S2 2.5140(15) 3

loop_
_geom_hbond_atom_site_label_D
_geom_hbond_atom_site_label_H
_geom_hbond_atom_site_label_A
_geom_hbond_distance_DH
_geom_hbond_distance_HA
_geom_hbond_distance_DA
_geom_hbond_angle_DHA
_geom_hbond_site_symmetry_A
C3 H3B F3B 0.99 2.58 3.511(18) 156 1_545
C37 H37A S2 0.99 2.7 3.512(7) 140 .
C37 H37B S1 0.99 2.86 3.455(7) 119.6 .
C3 H3B F3B 0.99 2.58 3.511(18) 156 1_545
C37 H37A S2 0.99 2.7 3.512(7) 140 .
C37 H37B S1 0.99 2.86 3.455(7) 119.6 .

loop_
_geom_torsion_atom_site_label_1
_geom_torsion_atom_site_label_2
_geom_torsion_atom_site_label_3
_geom_torsion_atom_site_label_4
_geom_torsion
_geom_torsion_site_symmetry_4
C7 C1 C2 C4 2.1(9) .
S1 C1 C2 C4 -177.1(5) .
C7 C1 C2 C3 -177.1(6) .
S1 C1 C2 C3 3.7(8) .
C4 C2 C3 N1 -100.9(7) 3
C1 C2 C3 N1 78.3(7) 3
C1 C2 C4 C5 -2.7(10) .
C3 C2 C4 C5 176.5(6) .
C2 C4 C5 C6 1.8(10) .
C2 C4 C5 C16 -175.3(7) .
C4 C5 C6 C7 -0.3(10) .
C16 C5 C6 C7 176.7(6) .
C5 C6 C7 C1 -0.2(10) .
C5 C6 C7 C8 -178.5(6) .
C2 C1 C7 C6 -0.8(9) .
S1 C1 C7 C6 178.5(5) .
C2 C1 C7 C8 177.5(6) .
S1 C1 C7 C8 -3.3(8) .
C6 C7 C8 C15 54.3(8) .
C1 C7 C8 C15 -124.0(7) .
C6 C7 C8 C9 -125.3(7) .
C1 C7 C8 C9 56.4(9) .
C15 C8 C9 C10 -1.3(9) .
C7 C8 C9 C10 178.3(6) .
C8 C9 C10 C12 0.2(10) .
C8 C9 C10 C11 178.8(6) .
C12 C10 C11 F3 -159.5(7) .
C9 C10 C11 F3 21.9(10) .
C12 C10 C11 F1 -37.9(10) .
C9 C10 C11 F1 143.4(7) .
C12 C10 C11 F2 80.5(9) .
C9 C10 C11 F2 -98.2(8) .
C9 C10 C12 C13 1.2(11) .
C11 C10 C12 C13 -177.4(7) .
C10 C12 C13 C15 -1.5(11) .
C10 C12 C13 C14 178.2(7) .
C12 C13 C14 F5 -130.9(9) .
C15 C13 C14 F5 48.8(12) .
C12 C13 C14 F6 -4.4(11) .
C15 C13 C14 F6 175.3(7) .
C12 C13 C14 F4 110.6(9) .
C15 C13 C14 F4 -69.7(9) .
C9 C8 C15 C13 1.0(10) .
C7 C8 C15 C13 -178.6(6) .
C12 C13 C15 C8 0.4(11) .
C14 C13 C15 C8 -179.3(7) .
C23 C17 C18 C20 -1.7(9) .
S2 C17 C18 C20 176.2(5) .
C23 C17 C18 C19 172.4(5) .
S2 C17 C18 C19 -9.7(8) .
C20 C18 C19 N1 -108.3(7) 3
C17 C18 C19 N1 77.7(7) 3
C17 C18 C20 C21 3.2(9) .
C19 C18 C20 C21 -170.9(6) .
C18 C20 C21 C22 -2.3(10) .
C18 C20 C21 C36 175.5(6) .
C20 C21 C22 C23 -0.1(10) .
C36 C21 C22 C23 -177.9(6) .
C21 C22 C23 C17 1.5(10) .
C21 C22 C23 C1A -177.3(6) .
C18 C17 C23 C22 -0.6(9) .
S2 C17 C23 C22 -178.4(5) .
C18 C17 C23 C1A 178.2(5) .
S2 C17 C23 C1A 0.3(8) .
C22 C23 C1A C6B 65.2(18) .
C17 C23 C1A C6B -113.5(17) .
C22 C23 C1A C2A -115.6(7) .
C17 C23 C1A C2A 65.6(9) .
C22 C23 C1A C6A 60.5(9) .
C17 C23 C1A C6A -118.2(9) .
C6B C1A C2A C3A -5(2) .
C6A C1A C2A C3A 0 .
C23 C1A C2A C3A 176.1(6) .
C1A C2A C3A C4A 0 .
C1A C2A C3A C4B 6(2) .
C1A C2A C3A C8A -176.1(7) .
C2A C3A C4A C5A 0 .
C8A C3A C4A C5A 176.1(7) .
C3A C4A C5A C6A 0 .
C3A C4A C5A C7A 179(2) .
C4A C5A C6A C1A 0 .
C7A C5A C6A C1A -179(2) .
C2A C1A C6A C5A 0 .
C23 C1A C6A C5A -176.2(6) .
C6A C5A C7A F3A 2(3) .
C4A C5A C7A F3A -176.9(18) .
C6A C5A C7A F2A -137.5(16) .
C4A C5A C7A F2A 43(2) .
C6A C5A C7A F1A 117.7(14) .
C4A C5A C7A F1A -61.5(19) .
C2A C3A C4B C5B -2(3) .
C8A C3A C4B C5B 179.5(16) .
C3A C4B C5B C6B -2(3) .
C3A C4B C5B C7B 170(3) .
C2A C1A C6B C5B 0(3) .
C23 C1A C6B C5B 179.5(16) .
C4B C5B C6B C1A 3(3) .
C7B C5B C6B C1A -169(3) .
C4B C5B C7B F3B -3(3) .
C6B C5B C7B F3B 169(2) .
C4B C5B C7B F2B -156(2) .
C6B C5B C7B F2B 15(3) .
C4B C5B C7B F1B 94(2) .
C6B C5B C7B F1B -94(2) .
C4A C3A C8A F6A 9.2(19) .
C2A C3A C8A F6A -174.7(17) .
C2A C3A C8A F5B 43.8(13) .
C4B C3A C8A F5B -138.1(18) .
C4A C3A C8A F4A 142.9(11) .
C2A C3A C8A F4A -41.0(12) .
C2A C3A C8A F4B -72.0(11) .
C4B C3A C8A F4B 106.0(18) .
C4A C3A C8A F5A -100.0(11) .
C2A C3A C8A F5A 76.1(11) .
C2A C3A C8A F6B 179.0(15) .
C4B C3A C8A F6B -3(2) .
N1 C37 C38 C40 -95.7(7) .
N1 C37 C38 C39 143.7(6) .
C38 C37 N1 C19 -70.9(7) 3
C38 C37 N1 C3 50.1(7) 3
C38 C37 N1 Mo1 166.6(5) .
C7 C1 S1 Mo1 124.5(5) .
C2 C1 S1 Mo1 -56.3(5) .
C23 C17 S2 Mo1 120.6(5) .
C18 C17 S2 Mo1 -57.3(5) .
